data_2014780
loop_
_publ_author_name
'Isabelle Sylvestre'
'Colin A. Kilner'
'Malcolm A. Halcrow'

_publ_section_title
;
 2-[Bis(pyrazol-1-yl)methyl]-4-<i>tert</i>-butyl-6-(phenylsulfanyl)phenol
;
_journal_issue 5
_journal_name_full 'Acta Crystallographica Section C'
_journal_page_first o294
_journal_page_last o296
_journal_paper_doi 10.1107/S0108270105007675
_journal_volume 61
_journal_year 2005
_chemical_formula_moiety 'C23 H24 N4 O S'
_chemical_formula_sum 'C23 H24 N4 O S'
_chemical_formula_weight 404.52
_chemical_name_systematic
;
4-tert-Butyl-6-phenylsulfanyl-2-[bis(pyrazol-1-yl)methyl]phenol
;
_space_group_IT_number 14
_symmetry_cell_setting monoclinic
_symmetry_space_group_name_Hall '-P 2ybc'
_symmetry_space_group_name_H-M 'P 1 21/c 1'
_atom_sites_solution_hydrogens geom
_atom_sites_solution_primary direct
_atom_sites_solution_secondary difmap
_audit_creation_method SHELXL97
_cell_angle_alpha 90.00
_cell_angle_beta 109.2140(10)
_cell_angle_gamma 90.00
_cell_formula_units_Z 4
_cell_length_a 13.6486(2)
_cell_length_b 9.35290(10)
_cell_length_c 17.8913(3)
_cell_measurement_reflns_used 43089
_cell_measurement_temperature 150(2)
_cell_measurement_theta_max 27.49
_cell_measurement_theta_min 2.41
_cell_volume 2156.67(5)
_computing_cell_refinement 'DENZO--SMN (Otwinowski & Minor, 1997)'
_computing_data_collection 'COLLECT (Nonius, 1999)'
_computing_data_reduction DENZO--SMN
_computing_molecular_graphics 'ORTEX (McArdle, 1995)'
_computing_publication_material 'local program'
_computing_structure_refinement 'SHELXL97 (Sheldrick, 1997)'
_computing_structure_solution 'SHELXS97 (Sheldrick, 1997)'
_diffrn_ambient_temperature 150(2)
_diffrn_detector_area_resol_mean 9.091
_diffrn_measured_fraction_theta_full 0.995
_diffrn_measured_fraction_theta_max 0.995
_diffrn_measurement_device_type 'Nonius KappaCCD area-detector diffractometer'
_diffrn_measurement_method '\w and \f'
_diffrn_radiation_monochromator graphite
_diffrn_radiation_source 'fine-focus sealed tube'
_diffrn_radiation_type MoK\a
_diffrn_radiation_wavelength 0.71073
_diffrn_reflns_av_R_equivalents 0.072
_diffrn_reflns_av_sigmaI/netI 0.032
_diffrn_reflns_limit_h_max 17
_diffrn_reflns_limit_h_min -17
_diffrn_reflns_limit_k_max 12
_diffrn_reflns_limit_k_min -12
_diffrn_reflns_limit_l_max 23
_diffrn_reflns_limit_l_min -23
_diffrn_reflns_number 43089
_diffrn_reflns_theta_full 27.49
_diffrn_reflns_theta_max 27.49
_diffrn_reflns_theta_min 2.41
_exptl_absorpt_coefficient_mu 0.171
_exptl_absorpt_correction_T_max 0.929
_exptl_absorpt_correction_T_min 0.594
_exptl_absorpt_correction_type multi-scan
_exptl_absorpt_process_details '(SORTAV; Blessing, 1995)'
_exptl_crystal_colour Yellow
_exptl_crystal_density_diffrn 1.246
_exptl_crystal_density_method 'not measured'
_exptl_crystal_description 'Rectangular prism'
_exptl_crystal_F_000 856
_exptl_crystal_size_max 0.66
_exptl_crystal_size_mid 0.53
_exptl_crystal_size_min 0.43
_refine_diff_density_max 0.26
_refine_diff_density_min -0.41
_refine_ls_extinction_method none
_refine_ls_goodness_of_fit_ref 1.05
_refine_ls_hydrogen_treatment constr
_refine_ls_matrix_type full
_refine_ls_number_parameters 263
_refine_ls_number_reflns 4921
_refine_ls_number_restraints 0
_refine_ls_restrained_S_all 1.05
_refine_ls_R_factor_all 0.0550
_refine_ls_R_factor_gt 0.0442
_refine_ls_shift/su_max 0.001
_refine_ls_shift/su_mean 0.000
_refine_ls_structure_factor_coef Fsqd
_refine_ls_weighting_details 'calc w=1/[\s^2^(Fo^2^)+(0.063P)^2^+0.69P] where P=(Fo^2^+2Fc^2^)/3'
_refine_ls_weighting_scheme calc
_refine_ls_wR_factor_gt 0.1176
_refine_ls_wR_factor_ref 0.1288
_reflns_number_gt 4101
_reflns_number_total 4921
_reflns_threshold_expression I>2\s(I)
_cod_data_source_file bm1606.cif
_cod_data_source_block I
_cod_depositor_comments
;
The following automatic conversions were performed:
'_symmetry_cell_setting' value 'Monoclinic' changed to 'monoclinic'
according to '/home/saulius/struct/CIF-dictionaries/cif_core.dic'
dictionary named 'cif_core.dic' version 2.4.1 from 2010-06-29.

Automatic conversion script
Id: cif_fix_enum 1527 2010-12-29 10:47:43Z saulius 

The following automatic conversions were performed:

'_symmetry_cell_setting' value 'Monoclinic' changed to 'monoclinic'
according to /home/saulius/struct/CIF-dictionaries/cif_core.dic
dictionary named 'cif_core.dic' version 2.4.1 from 2010-06-29.

Automatic conversion script
Id: cif_fix_values 1715 2011-07-08 13:25:40Z adriana 
;
_cod_original_sg_symbol_H-M 'P 21/c'
_cod_database_code 2014780
_cod_database_fobs_code 2014780

loop_
_symmetry_equiv_pos_as_xyz
'x, y, z'
'-x, y+1/2, -z+1/2'
'-x, -y, -z'
'x, -y-1/2, z-1/2'

loop_
_atom_site_label
_atom_site_fract_x
_atom_site_fract_y
_atom_site_fract_z
_atom_site_U_iso_or_equiv
_atom_site_adp_type
_atom_site_calc_flag
_atom_site_refinement_flags
_atom_site_occupancy
_atom_site_disorder_assembly
_atom_site_disorder_group
_atom_site_type_symbol
O1 0.29760(10) 0.71527(11) 0.07731(7) 0.0481(3) Uani d . 1 . . O
H1 0.3195 0.7353 0.1258 0.058 Uiso calc R 1 . . H
C1 0.27812(12) 0.57211(15) 0.06800(9) 0.0364(3) Uani d . 1 . . C
C2 0.33648(10) 0.46714(14) 0.11924(8) 0.0318(3) Uani d . 1 . . C
C3 0.31037(10) 0.32325(14) 0.10380(8) 0.0309(3) Uani d . 1 . . C
H3 0.3503 0.2527 0.1389 0.037 Uiso calc R 1 . . H
C4 0.22730(10) 0.28012(14) 0.03829(8) 0.0311(3) Uani d . 1 . . C
C5 0.17195(11) 0.38610(15) -0.01272(8) 0.0348(3) Uani d . 1 . . C
H5 0.1157 0.3594 -0.0582 0.042 Uiso calc R 1 . . H
C6 0.19666(12) 0.53015(15) 0.00110(9) 0.0376(3) Uani d . 1 . . C
C21 0.43129(10) 0.50157(15) 0.19005(8) 0.0323(3) Uani d . 1 . . C
H21 0.4619 0.4086 0.2143 0.039 Uiso calc R 1 . . H
N22 0.51071(9) 0.57597(13) 0.16569(7) 0.0346(3) Uani d . 1 . . N
N23 0.59566(10) 0.62862(15) 0.22213(8) 0.0430(3) Uani d . 1 . . N
C24 0.65686(13) 0.67170(18) 0.18190(11) 0.0480(4) Uani d . 1 . . C
H24 0.7226 0.7156 0.2055 0.058 Uiso calc R 1 . . H
C25 0.61334(14) 0.64484(19) 0.10141(11) 0.0506(4) Uani d . 1 . . C
H25 0.6424 0.6648 0.0611 0.061 Uiso calc R 1 . . H
C26 0.51919(13) 0.58319(18) 0.09292(10) 0.0445(4) Uani d . 1 . . C
H26 0.4694 0.5516 0.0449 0.053 Uiso calc R 1 . . H
N27 0.41023(9) 0.58546(13) 0.25183(7) 0.0358(3) Uani d . 1 . . N
N28 0.36886(10) 0.71827(14) 0.23618(8) 0.0425(3) Uani d . 1 . . N
C29 0.36040(13) 0.76244(19) 0.30466(11) 0.0502(4) Uani d . 1 . . C
H29 0.3331 0.8527 0.3122 0.060 Uiso calc R 1 . . H
C30 0.39632(16) 0.6605(2) 0.36349(11) 0.0572(5) Uani d . 1 . . C
H30 0.3983 0.6669 0.4170 0.069 Uiso calc R 1 . . H
C31 0.42842(14) 0.54808(19) 0.32789(9) 0.0475(4) Uani d . 1 . . C
H31 0.4578 0.4608 0.3522 0.057 Uiso calc R 1 . . H
C41 0.20023(11) 0.12114(14) 0.02306(9) 0.0347(3) Uani d . 1 . . C
C42 0.19269(15) 0.05085(17) 0.09788(10) 0.0482(4) Uani d . 1 . . C
H42A 0.1754 -0.0505 0.0875 0.072 Uiso calc R 1 . . H
H42B 0.1385 0.0982 0.1136 0.072 Uiso calc R 1 . . H
H42C 0.2594 0.0597 0.1405 0.072 Uiso calc R 1 . . H
C43 0.28469(15) 0.04803(17) -0.00164(12) 0.0536(5) Uani d . 1 . . C
H43A 0.2679 -0.0536 -0.0115 0.080 Uiso calc R 1 . . H
H43B 0.3515 0.0579 0.0407 0.080 Uiso calc R 1 . . H
H43C 0.2889 0.0928 -0.0500 0.080 Uiso calc R 1 . . H
C44 0.09585(15) 0.10065(18) -0.04284(12) 0.0579(5) Uani d . 1 . . C
H44A 0.0808 -0.0017 -0.0511 0.087 Uiso calc R 1 . . H
H44B 0.0991 0.1436 -0.0919 0.087 Uiso calc R 1 . . H
H44C 0.0409 0.1470 -0.0276 0.087 Uiso calc R 1 . . H
S1 0.12913(4) 0.67084(4) -0.06146(3) 0.05624(16) Uani d . 1 . . S
C1P 0.04316(12) 0.57428(15) -0.14178(9) 0.0384(3) Uani d . 1 . . C
C2P 0.07755(13) 0.5144(2) -0.19945(11) 0.0489(4) Uani d . 1 . . C
H2P 0.1479 0.5255 -0.1965 0.059 Uiso calc R 1 . . H
C3P 0.00995(15) 0.4385(2) -0.26109(11) 0.0546(4) Uani d . 1 . . C
H3P 0.0345 0.3951 -0.2996 0.065 Uiso calc R 1 . . H
C4P -0.09248(14) 0.4252(2) -0.26721(11) 0.0547(4) Uani d . 1 . . C
H4P -0.1390 0.3737 -0.3101 0.066 Uiso calc R 1 . . H
C5P -0.12716(14) 0.4865(2) -0.21127(13) 0.0625(5) Uani d . 1 . . C
H5P -0.1983 0.4783 -0.2158 0.075 Uiso calc R 1 . . H
C6P -0.05982(14) 0.5605(2) -0.14793(11) 0.0518(4) Uani d . 1 . . C
H6P -0.0845 0.6016 -0.1089 0.062 Uiso calc R 1 . . H

loop_
_atom_site_aniso_label
_atom_site_aniso_U_11
_atom_site_aniso_U_22
_atom_site_aniso_U_33
_atom_site_aniso_U_12
_atom_site_aniso_U_13
_atom_site_aniso_U_23
O1 0.0589(7) 0.0243(5) 0.0469(6) -0.0022(5) -0.0015(5) -0.0010(4)
C1 0.0409(7) 0.0254(6) 0.0390(8) -0.0011(5) 0.0077(6) -0.0012(5)
C2 0.0331(6) 0.0287(6) 0.0321(7) -0.0012(5) 0.0087(5) -0.0013(5)
C3 0.0322(6) 0.0264(6) 0.0344(7) 0.0012(5) 0.0113(5) 0.0015(5)
C4 0.0338(7) 0.0268(6) 0.0340(7) -0.0009(5) 0.0128(5) -0.0005(5)
C5 0.0370(7) 0.0296(7) 0.0343(7) -0.0012(5) 0.0071(6) -0.0005(5)
C6 0.0411(7) 0.0281(7) 0.0374(7) 0.0020(6) 0.0044(6) 0.0018(5)
C21 0.0324(7) 0.0308(6) 0.0328(7) -0.0013(5) 0.0095(5) -0.0013(5)
N22 0.0344(6) 0.0335(6) 0.0355(6) -0.0029(5) 0.0109(5) -0.0037(5)
N23 0.0347(6) 0.0477(7) 0.0444(7) -0.0084(5) 0.0098(5) -0.0079(6)
C24 0.0415(8) 0.0442(9) 0.0613(11) -0.0097(7) 0.0209(8) -0.0083(7)
C25 0.0570(10) 0.0479(9) 0.0572(10) -0.0097(8) 0.0326(9) -0.0040(8)
C26 0.0515(9) 0.0472(9) 0.0377(8) -0.0075(7) 0.0185(7) -0.0055(6)
N27 0.0346(6) 0.0364(6) 0.0365(6) -0.0042(5) 0.0119(5) -0.0049(5)
N28 0.0402(7) 0.0365(6) 0.0505(8) -0.0010(5) 0.0145(6) -0.0093(6)
C29 0.0446(9) 0.0497(9) 0.0629(11) -0.0129(7) 0.0269(8) -0.0231(8)
C30 0.0687(12) 0.0631(11) 0.0495(10) -0.0225(9) 0.0325(9) -0.0184(9)
C31 0.0572(10) 0.0499(9) 0.0375(8) -0.0143(7) 0.0183(7) -0.0041(7)
C41 0.0394(7) 0.0261(6) 0.0386(7) -0.0028(5) 0.0127(6) -0.0008(5)
C42 0.0638(11) 0.0346(8) 0.0499(9) -0.0109(7) 0.0238(8) 0.0006(7)
C43 0.0661(11) 0.0294(7) 0.0786(13) -0.0015(7) 0.0419(10) -0.0055(8)
C44 0.0610(11) 0.0332(8) 0.0616(11) -0.0110(7) -0.0040(9) -0.0020(7)
S1 0.0669(3) 0.0278(2) 0.0505(3) 0.00103(17) -0.0124(2) 0.00303(16)
C1P 0.0413(8) 0.0310(7) 0.0366(7) 0.0024(6) 0.0041(6) 0.0039(6)
C2P 0.0372(8) 0.0564(10) 0.0536(10) 0.0002(7) 0.0154(7) 0.0002(8)
C3P 0.0563(10) 0.0667(12) 0.0449(9) 0.0014(9) 0.0223(8) -0.0087(8)
C4P 0.0493(10) 0.0617(11) 0.0478(10) -0.0080(8) 0.0086(8) -0.0127(8)
C5P 0.0389(9) 0.0770(13) 0.0737(13) -0.0112(9) 0.0214(9) -0.0186(10)
C6P 0.0516(9) 0.0568(10) 0.0529(10) -0.0017(8) 0.0253(8) -0.0103(8)

loop_
_atom_type_symbol
_atom_type_description
_atom_type_scat_dispersion_real
_atom_type_scat_dispersion_imag
_atom_type_scat_source
C C 0.0033 0.0016 'International Tables Vol C Tables 4.2.6.8 and 6.1.1.4'
S S 0.1246 0.1234 'International Tables Vol C Tables 4.2.6.8 and 6.1.1.4'
N N 0.0061 0.0033 'International Tables Vol C Tables 4.2.6.8 and 6.1.1.4'
H H 0.0000 0.0000 'International Tables Vol C Tables 4.2.6.8 and 6.1.1.4'
O O 0.0106 0.0060 'International Tables Vol C Tables 4.2.6.8 and 6.1.1.4'

loop_
_geom_angle_atom_site_label_1
_geom_angle_atom_site_label_2
_geom_angle_atom_site_label_3
_geom_angle
C1 O1 H1 109.5
O1 C1 C6 116.68(13)
O1 C1 C2 124.22(13)
C6 C1 C2 119.06(12)
C3 C2 C1 119.56(13)
C3 C2 C21 117.49(12)
C1 C2 C21 122.89(12)
C4 C3 C2 121.92(12)
C4 C3 H3 119.0
C2 C3 H3 119.0
C5 C4 C3 117.46(12)
C5 C4 C41 121.82(13)
C3 C4 C41 120.72(12)
C4 C5 C6 121.75(13)
C4 C5 H5 119.1
C6 C5 H5 119.1
C5 C6 C1 120.20(13)
C5 C6 S1 124.08(11)
C1 C6 S1 115.72(10)
N27 C21 N22 108.57(11)
N27 C21 C2 114.83(11)
N22 C21 C2 111.24(11)
N27 C21 H21 107.3
N22 C21 H21 107.3
C2 C21 H21 107.3
C26 N22 N23 112.20(12)
C26 N22 C21 128.10(12)
N23 N22 C21 118.99(11)
C24 N23 N22 104.01(13)
N23 C24 C25 112.07(15)
N23 C24 H24 124.0
C25 C24 H24 124.0
C26 C25 C24 104.86(15)
C26 C25 H25 127.6
C24 C25 H25 127.6
N22 C26 C25 106.85(15)
N22 C26 H26 126.6
C25 C26 H26 126.6
C31 N27 N28 111.87(13)
C31 N27 C21 127.52(14)
N28 N27 C21 120.60(12)
C29 N28 N27 104.50(14)
N28 C29 C30 111.65(16)
N28 C29 H29 124.2
C30 C29 H29 124.2
C31 C30 C29 105.17(16)
C31 C30 H30 127.4
C29 C30 H30 127.4
N27 C31 C30 106.80(17)
N27 C31 H31 126.6
C30 C31 H31 126.6
C42 C41 C43 109.68(13)
C42 C41 C44 107.88(14)
C43 C41 C44 108.71(15)
C42 C41 C4 110.10(12)
C43 C41 C4 108.97(12)
C44 C41 C4 111.47(12)
C41 C42 H42A 109.5
C41 C42 H42B 109.5
H42A C42 H42B 109.5
C41 C42 H42C 109.5
H42A C42 H42C 109.5
H42B C42 H42C 109.5
C41 C43 H43A 109.5
C41 C43 H43B 109.5
H43A C43 H43B 109.5
C41 C43 H43C 109.5
H43A C43 H43C 109.5
H43B C43 H43C 109.5
C41 C44 H44A 109.5
C41 C44 H44B 109.5
H44A C44 H44B 109.5
C41 C44 H44C 109.5
H44A C44 H44C 109.5
H44B C44 H44C 109.5
C1P S1 C6 101.60(7)
C6P C1P C2P 119.28(15)
C6P C1P S1 119.80(13)
C2P C1P S1 120.90(12)
C3P C2P C1P 120.17(15)
C3P C2P H2P 119.9
C1P C2P H2P 119.9
C4P C3P C2P 120.44(16)
C4P C3P H3P 119.8
C2P C3P H3P 119.8
C5P C4P C3P 119.55(16)
C5P C4P H4P 120.2
C3P C4P H4P 120.2
C4P C5P C6P 120.80(16)
C4P C5P H5P 119.6
C6P C5P H5P 119.6
C1P C6P C5P 119.71(16)
C1P C6P H6P 120.1
C5P C6P H6P 120.1

loop_
_geom_bond_atom_site_label_1
_geom_bond_atom_site_label_2
_geom_bond_site_symmetry_2
_geom_bond_distance
_geom_bond_publ_flag
O1 C1 . 1.3646(17) ?
O1 H1 . 0.84 ?
C1 C6 . 1.395(2) ?
C1 C2 . 1.3994(19) ?
C2 C3 . 1.3963(18) ?
C2 C21 . 1.5179(18) ?
C3 C4 . 1.3955(19) ?
C3 H3 . 0.9500 ?
C4 C5 . 1.3901(19) ?
C4 C41 . 1.5347(18) ?
C5 C6 . 1.3911(19) ?
C5 H5 . 0.9500 ?
C6 S1 . 1.7762(15) ?
C21 N27 . 1.4592(18) ?
C21 N22 . 1.4698(18) ?
C21 H21 . 1.0000 ?
N22 C26 . 1.3460(19) ?
N22 N23 . 1.3549(17) ?
N23 C24 . 1.332(2) ?
C24 C25 . 1.388(3) ?
C24 H24 . 0.9500 ?
C25 C26 . 1.371(2) ?
C25 H25 . 0.9500 ?
C26 H26 . 0.9500 ?
N27 C31 . 1.347(2) ?
N27 N28 . 1.3550(18) ?
N28 C29 . 1.333(2) ?
C29 C30 . 1.385(3) ?
C29 H29 . 0.9500 ?
C30 C31 . 1.373(3) ?
C30 H30 . 0.9500 ?
C31 H31 . 0.9500 ?
C41 C42 . 1.525(2) ?
C41 C43 . 1.525(2) ?
C41 C44 . 1.533(2) ?
C42 H42A . 0.9800 ?
C42 H42B . 0.9800 ?
C42 H42C . 0.9800 ?
C43 H43A . 0.9800 ?
C43 H43B . 0.9800 ?
C43 H43C . 0.9800 ?
C44 H44A . 0.9800 ?
C44 H44B . 0.9800 ?
C44 H44C . 0.9800 ?
S1 C1P . 1.7741(15) ?
C1P C6P . 1.379(2) ?
C1P C2P . 1.385(2) ?
C2P C3P . 1.379(3) ?
C2P H2P . 0.9500 ?
C3P C4P . 1.372(3) ?
C3P H3P . 0.9500 ?
C4P C5P . 1.366(3) ?
C4P H4P . 0.9500 ?
C5P C6P . 1.387(3) ?
C5P H5P . 0.9500 ?
C6P H6P . 0.9500 ?

loop_
_geom_hbond_atom_site_label_D
_geom_hbond_atom_site_label_H
_geom_hbond_atom_site_label_A
_geom_hbond_site_symmetry_A
_geom_hbond_distance_DH
_geom_hbond_distance_HA
_geom_hbond_distance_DA
_geom_hbond_angle_DHA
C3 H3 N23 2_645 0.95 2.62 3.4682(19) 149
O1 H1 N27 . 0.84 2.60 3.2292(17) 133
O1 H1 N28 . 0.84 1.87 2.6846(18) 162
C5P H5P N27 3_565 0.95 2.81 3.750(2) 169

loop_
_cod_related_entry_id
_cod_related_entry_database
_cod_related_entry_code
1 ChemSpider 21133881
